data_1000287
loop_
_publ_author_name
'Crosnier, M P'
'Guyomard, D'
'Verbaere, A'
'Piffard, Y'

_publ_section_title
;
Synthesis and structure of a novel polysilicate
Cs~4~(NbO)~2~(Si~8~O~21~)
;
_journal_coden_ASTM EJSCE5
_journal_name_full
;
European Journal of Solid State Inorganic Chemistry
;
_journal_page_first 435
_journal_page_last 442
_journal_volume 27
_journal_year 1990
_chemical_formula_structural 'Cs4 (Nb O)2 (Si8 O21)'
_chemical_formula_sum 'Cs4 Nb2 O23 Si8'
_chemical_name_systematic
;
Tetracaesium bis(oxoniobium) catena-octasilicate
;
_space_group_IT_number 2
_symmetry_cell_setting triclinic
_symmetry_Int_Tables_number 2
_symmetry_space_group_name_Hall '-P 1'
_symmetry_space_group_name_H-M 'P -1'
_cell_angle_alpha 77.16(2)
_cell_angle_beta 89.95(2)
_cell_angle_gamma 72.02(2)
_cell_formula_units_Z 1
_cell_length_a 7.016(2)
_cell_length_b 7.840(2)
_cell_length_c 11.066(2)
_cell_volume 563.0
_refine_ls_R_factor_all 0.03
_cod_database_code 1000287

loop_
_symmetry_equiv_pos_as_xyz
x,y,z
-x,-y,-z

loop_
_atom_site_aniso_label
_atom_site_aniso_U_11
_atom_site_aniso_U_12
_atom_site_aniso_U_13
_atom_site_aniso_U_22
_atom_site_aniso_U_23
_atom_site_aniso_U_33
Cs1 0.0140(3) -0.0047(2) 0.0001(2) 0.0225(3) 0.0028(2) 0.0147(3)
Cs2 0.0162(3) -0.0066(2) 0.0011(2) 0.0230(3) -0.0042(2) 0.0164(3)
Nb1 0.0068(3) -0.0027(2) 0.0010(2) 0.0065(3) -0.0014(3) 0.0066(3)
Si1 0.008(1) -0.0017(8) 0.0008(9) 0.007(1) -0.0026(9) 0.008(1)
Si2 0.005(1) -0.0029(8) 0.0004(9) 0.011(1) -0.0015(9) 0.007(1)
Si3 0.007(2) -0.0029(8) 0.0018(9) 0.011(1) -0.0032(9) 0.008(1)
Si4 0.006(1) -0.0009(8) 0.0004(9) 0.008(1) -0.0010(9) 0.008(1)

loop_
_atom_site_label
_atom_site_type_symbol
_atom_site_symmetry_multiplicity
_atom_site_Wyckoff_symbol
_atom_site_fract_x
_atom_site_fract_y
_atom_site_fract_z
_atom_site_occupancy
_atom_site_attached_hydrogens
_atom_site_calc_flag
Cs1 Cs1+ 2 i 0.2095(1) 0.2096(1) 0.01373(7) 1. 0 d
Cs2 Cs1+ 2 i 0.1750(1) 0.2818(1) 0.36388(7) 1. 0 d
Nb1 Nb5+ 2 i 0.7053(1) 0.2591(1) 0.18545(9) 1. 0 d
Si1 Si4+ 2 i 0.6488(4) 0.2962(4) 0.5012(3) 1. 0 d
Si2 Si4+ 2 i 0.4339(4) 0.1404(4) 0.7125(3) 1. 0 d
Si3 Si4+ 2 i 0.6605(4) 0.3301(4) 0.8693(3) 1. 0 d
Si4 Si4+ 2 i 0.9945(4) 0.1883(4) 0.7047(3) 1. 0 d
O1 O2- 1 h 0.5 0.5 0.5 1. 0 d
O2 O2- 2 i 0.700(2) 0.219(1) 0.0099(7) 1. 0 d
O3 O2- 2 i 0.862(1) 0.265(1) 0.5714(7) 1. 0 d
O4 O2- 2 i 0.545(1) 0.153(1) 0.5832(7) 1. 0 d
O5 O2- 2 i 0.872(1) 0.3003(9) 0.8011(7) 1. 0 d
O6 O2- 2 i 0.194(1) 0.253(1) 0.6769(7) 1. 0 d
O7 O2- 2 i 0.952(1) 0.030(1) 0.2415(7) 1. 0 d
O8 O2- 2 i 0.562(1) 0.550(1) 0.8512(7) 1. 0 d
O9 O2- 2 i 0.146(1) 0.597(1) 0.8478(7) 1. 0 d
O10 O2- 2 i 0.533(1) 0.067(1) 0.2195(7) 1. 0 d
O11 O2- 2 i 0.482(1) 0.750(1) 0.2020(7) 1. 0 d
O12 O2- 2 i 0.317(1) 0.739(1) 0.6341(7) 1. 0 d

loop_
_atom_type_symbol
_atom_type_oxidation_number
Cs1+ 1.000
Nb5+ 5.000
Si4+ 4.000
O2- -2.000
